data_2213798
loop_
_publ_author_name
'Xiu-Mei Li'
'Yan-Ling Niu'
'Qing-Wei Wang'
'Bo Liu'

_publ_section_title
;
 Poly[[aqua(2,2-bipyridyl)(\m~3~-pyridine-3,4-dicarboxylato)manganese(II)]
 monohydrate]
;
_journal_coeditor_code HB2406
_journal_issue 6
_journal_name_full 'Acta Crystallographica Section E'
_journal_page_first m1737
_journal_page_last m1738
_journal_paper_doi 10.1107/S1600536807023586
_journal_volume 63
_journal_year 2007
_chemical_formula_iupac '[Mn (C7 H3 N O4) (C10 H8 N2) (H2 O)], H2 O'
_chemical_formula_moiety 'C17 H13 Mn N3 O5, H2 O'
_chemical_formula_sum 'C17 H15 Mn N3 O6'
_chemical_formula_weight 412.26
_chemical_name_systematic
;
Poly[[aqua(2,2-bipyridyl)(\m~3~pyridine-3,4-dicarboxylato)manganese(II)]
monohydrate]
;
_space_group_IT_number 61
_symmetry_cell_setting orthorhombic
_symmetry_space_group_name_Hall '-P 2ac 2ab'
_symmetry_space_group_name_H-M 'P b c a'
_atom_sites_solution_hydrogens geom
_atom_sites_solution_primary direct
_atom_sites_solution_secondary difmap
_audit_creation_method SHELXL-97
_cell_angle_alpha 90.00
_cell_angle_beta 90.00
_cell_angle_gamma 90.00
_cell_formula_units_Z 8
_cell_length_a 15.614(2)
_cell_length_b 12.4561(18)
_cell_length_c 16.870(3)
_cell_measurement_temperature 292(2)
_cell_measurement_theta_max 26.07
_cell_measurement_theta_min 2.41
_cell_volume 3281.0(9)
_computing_cell_refinement 'SAINT (Bruker, 1999)'
_computing_data_collection 'SMART (Bruker, 1998)'
_computing_data_reduction SAINT
_computing_molecular_graphics 'SHELXTL (Bruker, 1999)'
_computing_publication_material SHELXTL
_computing_structure_refinement 'SHELXL-97 (Sheldrick, 1997)'
_computing_structure_solution 'SHELXS-97 (Sheldrick, 1997)'
_diffrn_ambient_temperature 292(2)
_diffrn_measured_fraction_theta_full 1.000
_diffrn_measured_fraction_theta_max 1.000
_diffrn_measurement_device_type 'Bruker SMART CCD'
_diffrn_measurement_method \w
_diffrn_radiation_monochromator graphite
_diffrn_radiation_source 'fine-focus sealed tube'
_diffrn_radiation_type MoK\a
_diffrn_radiation_wavelength 0.71073
_diffrn_reflns_av_R_equivalents 0.0727
_diffrn_reflns_av_sigmaI/netI 0.0390
_diffrn_reflns_limit_h_max 19
_diffrn_reflns_limit_h_min -19
_diffrn_reflns_limit_k_max 15
_diffrn_reflns_limit_k_min -15
_diffrn_reflns_limit_l_max 20
_diffrn_reflns_limit_l_min -20
_diffrn_reflns_number 26510
_diffrn_reflns_theta_full 26.07
_diffrn_reflns_theta_max 26.07
_diffrn_reflns_theta_min 2.41
_exptl_absorpt_coefficient_mu 0.848
_exptl_absorpt_correction_type none
_exptl_crystal_colour yellow
_exptl_crystal_density_diffrn 1.669
_exptl_crystal_density_method 'not measured'
_exptl_crystal_description block
_exptl_crystal_F_000 1688
_exptl_crystal_size_max 0.10
_exptl_crystal_size_mid 0.10
_exptl_crystal_size_min 0.10
_refine_diff_density_max 0.549
_refine_diff_density_min -0.549
_refine_ls_extinction_method none
_refine_ls_goodness_of_fit_ref 1.007
_refine_ls_hydrogen_treatment mixed
_refine_ls_matrix_type full
_refine_ls_number_parameters 256
_refine_ls_number_reflns 3249
_refine_ls_number_restraints 0
_refine_ls_restrained_S_all 1.007
_refine_ls_R_factor_all 0.0465
_refine_ls_R_factor_gt 0.0341
_refine_ls_shift/su_max 0.000
_refine_ls_shift/su_mean 0.000
_refine_ls_structure_factor_coef Fsqd
_refine_ls_weighting_details 'calc w=1/[\s^2^(Fo^2^)+(0.0541P)^2^] where P=(Fo^2^+2Fc^2^)/3'
_refine_ls_weighting_scheme calc
_refine_ls_wR_factor_gt 0.0874
_refine_ls_wR_factor_ref 0.0923
_reflns_number_gt 2562
_reflns_number_total 3249
_reflns_threshold_expression I>2\s(I)
_cod_data_source_file hb2406.cif
_cod_data_source_block I
_cod_original_cell_volume 3281.1(8)
_cod_database_code 2213798
_cod_database_fobs_code 2213798

loop_
_symmetry_equiv_pos_as_xyz
'x, y, z'
'-x+1/2, -y, z+1/2'
'x+1/2, -y+1/2, -z'
'-x, y+1/2, -z+1/2'
'-x, -y, -z'
'x-1/2, y, -z-1/2'
'-x-1/2, y-1/2, z'
'x, -y-1/2, z-1/2'

loop_
_atom_site_type_symbol
_atom_site_label
_atom_site_fract_x
_atom_site_fract_y
_atom_site_fract_z
_atom_site_U_iso_or_equiv
_atom_site_adp_type
_atom_site_calc_flag
_atom_site_refinement_flags
_atom_site_occupancy
Mn Mn1 0.43851(2) 0.18948(3) -0.06880(2) 0.02453(12) Uani d . 1
C C13 0.31857(13) -0.12791(17) 0.07018(13) 0.0244(5) Uani d . 1
O O2 0.30663(11) 0.00140(13) -0.12384(10) 0.0383(4) Uani d . 1
O O1 0.38982(9) 0.04326(11) -0.02127(9) 0.0296(4) Uani d . 1
N N2 0.51764(11) 0.25010(14) 0.03251(11) 0.0264(4) Uani d . 1
O O5 0.26473(12) 0.13867(14) 0.26106(12) 0.0387(4) Uani d . 1
C C16 0.22594(13) -0.15776(17) -0.04054(13) 0.0257(5) Uani d . 1
H H16A 0.2094 -0.1383 -0.0915 0.031 Uiso calc R 1
N N4 0.18302(11) -0.23754(15) -0.00607(11) 0.0295(4) Uani d . 1
N N1 0.49150(11) 0.35320(15) -0.10606(11) 0.0269(4) Uani d . 1
C C14 0.27565(14) -0.21355(18) 0.10597(15) 0.0321(5) Uani d . 1
H H14A 0.2913 -0.2358 0.1566 0.038 Uiso calc R 1
C C15 0.20980(15) -0.26556(19) 0.06634(14) 0.0331(6) Uani d . 1
H H4A 0.1829 -0.3229 0.0914 0.040 Uiso calc R 1
C C1 0.52431(15) 0.20098(19) 0.10279(15) 0.0339(6) Uani d . 1
H H1A 0.4924 0.1391 0.1117 0.041 Uiso calc R 1
C C2 0.57649(16) 0.2385(2) 0.16233(15) 0.0422(6) Uani d . 1
H H2A 0.5797 0.2024 0.2105 0.051 Uiso calc R 1
C C12 0.29349(13) -0.10105(16) -0.00670(12) 0.0227(5) Uani d . 1
C C11 0.33328(13) -0.01213(16) -0.05444(13) 0.0242(5) Uani d . 1
C C10 0.47938(15) 0.40019(19) -0.17620(14) 0.0332(5) Uani d . 1
H H10A 0.4357 0.3740 -0.2083 0.040 Uiso calc R 1
C C9 0.52727(16) 0.48483(19) -0.20416(15) 0.0368(6) Uani d . 1
H H9A 0.5160 0.5157 -0.2532 0.044 Uiso calc R 1
C C5 0.56416(13) 0.33975(18) 0.01934(13) 0.0255(5) Uani d . 1
C C4 0.61805(15) 0.38030(19) 0.07749(14) 0.0347(6) Uani d . 1
H H4B 0.6503 0.4416 0.0677 0.042 Uiso calc R 1
C C3 0.62353(16) 0.3293(2) 0.14975(16) 0.0428(6) Uani d . 1
H H3A 0.6588 0.3564 0.1894 0.051 Uiso calc R 1
C C6 0.55396(13) 0.39158(18) -0.05899(13) 0.0261(5) Uani d . 1
C C7 0.60589(17) 0.4750(2) -0.08444(15) 0.0442(7) Uani d . 1
H H7A 0.6502 0.4993 -0.0522 0.053 Uiso calc R 1
C C8 0.59225(18) 0.5219(2) -0.15697(16) 0.0456(7) Uani d . 1
H H8A 0.6268 0.5782 -0.1739 0.055 Uiso calc R 1
C C17 0.38450(14) -0.06848(17) 0.11963(12) 0.0263(5) Uani d . 1
O O3 0.45903(10) -0.10620(13) 0.12223(10) 0.0372(4) Uani d . 1
O O4 0.35811(11) 0.00841(14) 0.15903(10) 0.0412(4) Uani d . 1
O O6 0.36338(11) 0.18742(13) -0.18066(10) 0.0335(4) Uani d . 1
H H4W 0.3344 0.1326 -0.1825 0.050 Uiso calc R 1
H H1W 0.2400(18) 0.100(2) 0.2944(18) 0.053(9) Uiso d . 1
H H2W 0.2883(19) 0.093(3) 0.2303(18) 0.064(10) Uiso d . 1
H H3W 0.322(2) 0.241(3) -0.195(2) 0.080(11) Uiso d . 1

loop_
_atom_site_aniso_label
_atom_site_aniso_U_11
_atom_site_aniso_U_22
_atom_site_aniso_U_33
_atom_site_aniso_U_12
_atom_site_aniso_U_13
_atom_site_aniso_U_23
Mn1 0.02398(19) 0.01951(19) 0.0301(2) -0.00234(13) -0.00148(14) 0.00011(13)
C13 0.0207(10) 0.0215(11) 0.0309(12) 0.0045(8) 0.0042(9) -0.0009(9)
O2 0.0512(10) 0.0328(9) 0.0309(10) -0.0135(8) -0.0092(8) 0.0064(7)
O1 0.0304(8) 0.0228(8) 0.0356(9) -0.0064(7) -0.0020(7) 0.0023(7)
N2 0.0245(9) 0.0243(10) 0.0304(11) -0.0005(8) 0.0017(8) 0.0009(8)
O5 0.0482(11) 0.0335(10) 0.0342(10) 0.0002(9) 0.0064(9) 0.0004(9)
C16 0.0287(11) 0.0239(11) 0.0245(11) 0.0004(9) 0.0007(9) 0.0005(9)
N4 0.0278(10) 0.0269(10) 0.0337(11) -0.0040(8) -0.0004(9) 0.0010(8)
N1 0.0250(10) 0.0260(10) 0.0297(11) -0.0031(8) -0.0018(8) 0.0023(8)
C14 0.0333(13) 0.0332(13) 0.0297(13) -0.0003(10) -0.0022(10) 0.0074(10)
C15 0.0325(13) 0.0280(13) 0.0388(14) -0.0083(10) 0.0009(11) 0.0063(10)
C1 0.0320(12) 0.0322(14) 0.0376(14) -0.0019(10) 0.0020(11) 0.0073(11)
C2 0.0431(15) 0.0502(17) 0.0334(15) 0.0013(12) -0.0033(12) 0.0115(12)
C12 0.0224(10) 0.0181(11) 0.0275(12) 0.0005(8) 0.0047(9) -0.0023(9)
C11 0.0233(11) 0.0176(11) 0.0317(13) 0.0013(9) 0.0015(9) -0.0017(9)
C10 0.0330(13) 0.0352(14) 0.0314(13) -0.0052(10) -0.0044(10) 0.0013(10)
C9 0.0444(14) 0.0333(14) 0.0328(14) -0.0035(11) 0.0013(11) 0.0069(11)
C5 0.0223(11) 0.0241(11) 0.0301(12) 0.0007(9) 0.0012(9) -0.0026(9)
C4 0.0347(13) 0.0306(13) 0.0387(15) -0.0080(10) -0.0065(11) -0.0003(10)
C3 0.0401(15) 0.0492(17) 0.0391(15) -0.0034(12) -0.0112(12) -0.0023(12)
C6 0.0250(11) 0.0220(11) 0.0311(13) -0.0016(9) 0.0015(9) -0.0033(9)
C7 0.0466(16) 0.0447(16) 0.0412(16) -0.0250(13) -0.0087(12) 0.0040(12)
C8 0.0552(16) 0.0407(16) 0.0408(16) -0.0225(13) -0.0001(13) 0.0075(12)
C17 0.0298(12) 0.0271(12) 0.0219(12) 0.0013(10) 0.0031(9) 0.0041(9)
O3 0.0258(9) 0.0431(10) 0.0428(11) 0.0092(7) -0.0034(7) -0.0098(8)
O4 0.0454(10) 0.0365(10) 0.0416(11) 0.0110(8) -0.0012(8) -0.0153(8)
O6 0.0355(9) 0.0281(9) 0.0370(10) -0.0046(7) -0.0038(8) -0.0006(7)

loop_
_atom_type_symbol
_atom_type_description
_atom_type_scat_dispersion_real
_atom_type_scat_dispersion_imag
_atom_type_scat_source
C C 0.0033 0.0016 'International Tables Vol C Tables 4.2.6.8 and 6.1.1.4'
H H 0.0000 0.0000 'International Tables Vol C Tables 4.2.6.8 and 6.1.1.4'
N N 0.0061 0.0033 'International Tables Vol C Tables 4.2.6.8 and 6.1.1.4'
O O 0.0106 0.0060 'International Tables Vol C Tables 4.2.6.8 and 6.1.1.4'
Mn Mn 0.3368 0.7283 'International Tables Vol C Tables 4.2.6.8 and 6.1.1.4'

loop_
_geom_angle_atom_site_label_1
_geom_angle_atom_site_label_2
_geom_angle_atom_site_label_3
_geom_angle_site_symmetry_1
_geom_angle_site_symmetry_3
_geom_angle
O3 Mn1 O1 5_655 . 90.63(6)
O3 Mn1 O6 5_655 . 91.82(6)
O1 Mn1 O6 . . 96.97(6)
O3 Mn1 N2 5_655 . 94.21(6)
O1 Mn1 N2 . . 101.41(6)
O6 Mn1 N2 . . 160.57(6)
O3 Mn1 N1 5_655 . 92.67(7)
O1 Mn1 N1 . . 173.81(6)
O6 Mn1 N1 . . 88.16(6)
N2 Mn1 N1 . . 73.13(7)
O3 Mn1 N4 5_655 7_665 173.24(7)
O1 Mn1 N4 . 7_665 82.73(6)
O6 Mn1 N4 . 7_665 87.75(6)
N2 Mn1 N4 . 7_665 88.36(6)
N1 Mn1 N4 . 7_665 94.06(6)
C12 C13 C14 . . 116.8(2)
C12 C13 C17 . . 125.75(19)
C14 C13 C17 . . 117.39(19)
C11 O1 Mn1 . . 123.67(14)
C1 N2 C5 . . 118.81(19)
C1 N2 Mn1 . . 124.39(15)
C5 N2 Mn1 . . 116.73(15)
H1W O5 H2W . . 103(3)
N4 C16 C12 . . 125.5(2)
N4 C16 H16A . . 117.2
C12 C16 H16A . . 117.2
C16 N4 C15 . . 115.85(19)
C16 N4 Mn1 . 7_655 119.81(15)
C15 N4 Mn1 . 7_655 124.16(15)
C10 N1 C6 . . 118.1(2)
C10 N1 Mn1 . . 125.69(15)
C6 N1 Mn1 . . 114.62(14)
C15 C14 C13 . . 120.3(2)
C15 C14 H14A . . 119.9
C13 C14 H14A . . 119.9
N4 C15 C14 . . 123.4(2)
N4 C15 H4A . . 118.3
C14 C15 H4A . . 118.3
N2 C1 C2 . . 122.5(2)
N2 C1 H1A . . 118.7
C2 C1 H1A . . 118.7
C3 C2 C1 . . 119.1(2)
C3 C2 H2A . . 120.4
C1 C2 H2A . . 120.4
C16 C12 C13 . . 118.18(19)
C16 C12 C11 . . 117.85(19)
C13 C12 C11 . . 123.94(19)
O1 C11 O2 . . 125.2(2)
O1 C11 C12 . . 117.24(19)
O2 C11 C12 . . 117.50(18)
N1 C10 C9 . . 124.3(2)
N1 C10 H10A . . 117.9
C9 C10 H10A . . 117.9
C8 C9 C10 . . 117.5(2)
C8 C9 H9A . . 121.3
C10 C9 H9A . . 121.3
N2 C5 C4 . . 120.7(2)
N2 C5 C6 . . 116.74(19)
C4 C5 C6 . . 122.5(2)
C3 C4 C5 . . 119.7(2)
C3 C4 H4B . . 120.1
C5 C4 H4B . . 120.1
C2 C3 C4 . . 119.1(2)
C2 C3 H3A . . 120.5
C4 C3 H3A . . 120.5
N1 C6 C7 . . 120.5(2)
N1 C6 C5 . . 116.75(19)
C7 C6 C5 . . 122.7(2)
C8 C7 C6 . . 120.3(2)
C8 C7 H7A . . 119.9
C6 C7 H7A . . 119.9
C9 C8 C7 . . 119.3(2)
C9 C8 H8A . . 120.3
C7 C8 H8A . . 120.3
O4 C17 O3 . . 125.4(2)
O4 C17 C13 . . 116.58(19)
O3 C17 C13 . . 117.72(19)
C17 O3 Mn1 . 5_655 150.70(16)
Mn1 O6 H4W . . 109.5
Mn1 O6 H3W . . 124(2)
H4W O6 H3W . . 101.7

loop_
_geom_bond_atom_site_label_1
_geom_bond_atom_site_label_2
_geom_bond_site_symmetry_2
_geom_bond_distance
_geom_bond_publ_flag
Mn1 O3 5_655 2.1091(16) y
Mn1 O1 . 2.1303(15) y
Mn1 O6 . 2.2221(17) y
Mn1 N2 . 2.2401(19) y
Mn1 N1 . 2.2888(18) y
Mn1 N4 7_665 2.3552(18) y
C13 C12 . 1.395(3) ?
C13 C14 . 1.397(3) ?
C13 C17 . 1.518(3) ?
O2 C11 . 1.254(3) ?
O1 C11 . 1.252(2) ?
N2 C1 . 1.338(3) ?
N2 C5 . 1.351(3) ?
O5 H1W . 0.83(3) ?
O5 H2W . 0.86(3) ?
C16 N4 . 1.332(3) ?
C16 C12 . 1.392(3) ?
C16 H16A . 0.9300 ?
N4 C15 . 1.337(3) ?
N4 Mn1 7_655 2.3552(18) ?
N1 C10 . 1.334(3) ?
N1 C6 . 1.345(3) ?
C14 C15 . 1.387(3) ?
C14 H14A . 0.9300 ?
C15 H4A . 0.9300 ?
C1 C2 . 1.375(4) ?
C1 H1A . 0.9300 ?
C2 C3 . 1.365(4) ?
C2 H2A . 0.9300 ?
C12 C11 . 1.504(3) ?
C10 C9 . 1.376(3) ?
C10 H10A . 0.9300 ?
C9 C8 . 1.370(4) ?
C9 H9A . 0.9300 ?
C5 C4 . 1.388(3) ?
C5 C6 . 1.479(3) ?
C4 C3 . 1.377(4) ?
C4 H4B . 0.9300 ?
C3 H3A . 0.9300 ?
C6 C7 . 1.386(3) ?
C7 C8 . 1.372(4) ?
C7 H7A . 0.9300 ?
C8 H8A . 0.9300 ?
C17 O4 . 1.236(3) ?
C17 O3 . 1.256(2) ?
O3 Mn1 5_655 2.1091(16) ?
O6 H4W . 0.8200 ?
O6 H3W . 0.96(3) ?

loop_
_geom_hbond_atom_site_label_D
_geom_hbond_atom_site_label_H
_geom_hbond_atom_site_label_A
_geom_hbond_site_symmetry_A
_geom_hbond_distance_DH
_geom_hbond_distance_HA
_geom_hbond_distance_DA
_geom_hbond_angle_DHA
_geom_hbond_publ_flag
O5 H1W O2 2_555 0.84(3) 2.01(3) 2.838(3) 174(3) y
O5 H2W O4 1_555 0.85(3) 1.93(3) 2.779(3) 170(3) y
O6 H3W O5 8_565 0.96(3) 1.90(4) 2.834(2) 165(3) y
O6 H4W O2 1_555 0.82 1.96 2.659(2) 143 y
